data_2007549
loop_
_publ_author_name
' Lu, Tian-Huey '
' Shui, Wei-Ze '
' Tung, Shu-Fang '
' Chi, Ta-Yung '
' Liao, Fen-Ling '
' Chung, Chung-Sun '

_publ_section_title
;(Isothiocyanato-\k<i>N</i>)(1,4,8,11-tetramethyl-1,4,8,11-tetraazacyclotetradecane-\k^4^<i>N</i>)copper(II)
 Perchlorate
;
_journal_issue 8
_journal_name_full 'Acta Crystallographica Section C'
_journal_page_first 1071
_journal_page_last 1072
_journal_paper_doi 10.1107/S0108270198001711
_journal_volume 54
_journal_year 1998
_chemical_formula_iupac '[Cu(NCS)(C14 H32 N4)](ClO4)'
_chemical_formula_moiety 'C15 H32 Cu N5 S , Cl O4'
_chemical_formula_sum 'C15 H32 Cl Cu N5 O4 S'
_chemical_formula_weight 477.50
_chemical_name_systematic ?
_space_group_IT_number 14
_symmetry_cell_setting monoclinic
_symmetry_space_group_name_Hall '-P 2ybc'
_symmetry_space_group_name_H-M 'P 1 21/c 1'
_cell_angle_alpha 90.0
_cell_angle_beta 96.184(10)
_cell_angle_gamma 90.0
_cell_formula_units_Z 4
_cell_length_a 8.9245(10)
_cell_length_b 14.9611(10)
_cell_length_c 15.7331(13)
_cell_measurement_reflns_used 22
_cell_measurement_temperature 293
_cell_measurement_theta_max 15.74
_cell_measurement_theta_min 5.45
_cell_volume 2088.5(3)
_computing_data_reduction 'NRCVAX  (Gabe et al., 1989) DATRD2'
_computing_molecular_graphics 'ORTEPII (Johnson, 1976) in NRCVAX'
_computing_publication_material 'NRCVAX TABLES'
_computing_structure_refinement 'NRCVAX LSTSQ'
_computing_structure_solution 'NRCVAX SOLVER'
_diffrn_ambient_temperature 293
_diffrn_measurement_device 'Nonius CAD-4    '
_diffrn_measurement_method '\q/2\q scan'
_diffrn_radiation_monochromator graphite
_diffrn_radiation_source 'xray tube'
_diffrn_radiation_type 'Molybdenum K\a'
_diffrn_radiation_wavelength 0.7107
_diffrn_reflns_av_R_equivalents 0.019
_diffrn_reflns_limit_h_max 10
_diffrn_reflns_limit_h_min -10
_diffrn_reflns_limit_k_max 17
_diffrn_reflns_limit_k_min 0
_diffrn_reflns_limit_l_max 18
_diffrn_reflns_limit_l_min 0
_diffrn_reflns_number 3926
_diffrn_reflns_theta_max 24.93
_diffrn_reflns_theta_min 0.00
_diffrn_standards_decay_% 1.0
_diffrn_standards_interval_time 60
_diffrn_standards_number 3
_exptl_absorpt_coefficient_mu 1.30
_exptl_absorpt_correction_T_max 0.867
_exptl_absorpt_correction_T_min 0.703
_exptl_absorpt_correction_type 'psi scan (North et al., 1968)'
_exptl_crystal_colour 'light blue'
_exptl_crystal_density_diffrn 1.519
_exptl_crystal_density_meas ?
_exptl_crystal_description cubic
_exptl_crystal_F_000 1006.46
_exptl_crystal_size_max 0.25
_exptl_crystal_size_mid 0.13
_exptl_crystal_size_min 0.12
_refine_diff_density_max 0.39
_refine_diff_density_min -0.28
_refine_ls_extinction_coef 8E3(2)
_refine_ls_extinction_method Larson_(1970)
_refine_ls_goodness_of_fit_obs 1.13
_refine_ls_hydrogen_treatment noref
_refine_ls_matrix_type full
_refine_ls_number_parameters 245
_refine_ls_number_reflns 2513
_refine_ls_R_factor_all 0.041
_refine_ls_R_factor_obs .041
_refine_ls_shift/esd_max 0.002
_refine_ls_structure_factor_coef F
_refine_ls_weighting_details w=1/[\s^2^(F)+0.0010F^2^]
_refine_ls_weighting_scheme calc
_refine_ls_wR_factor_all 0.053
_refine_ls_wR_factor_obs .052
_reflns_number_observed 2514
_reflns_number_total 3675
_reflns_observed_criterion 'I > 1.5\s(I)'
_cod_data_source_file oa1047.cif
_cod_data_source_block oa1047
_cod_depositor_comments
;
The following automatic conversions were performed:
'_symmetry_cell_setting' value 'Monoclinic' changed to 'monoclinic'
according to '/home/saulius/struct/CIF-dictionaries/cif_core.dic'
dictionary named 'cif_core.dic' version 2.4.1 from 2010-06-29.

Automatic conversion script
Id: cif_fix_enum 1527 2010-12-29 10:47:43Z saulius 

The following automatic conversions were performed:

'_atom_site_thermal_displace_type' tag value 'Uij' was replaced with
'Uani' value 27 times.

Automatic conversion script
Id: cif_fix_values 1646 2011-03-28 12:23:43Z adriana 

The following automatic conversions were performed:

'_exptl_crystal_density_meas' value 'not measured' was changed to '?'
- the value is perceived as not measured.

Automatic conversion script
Id: cif_fix_values 3008 2015-01-20 13:52:24Z robertas 

The following automatic conversions were performed:

'_refine_ls_weighting_scheme' value 'w=1/[\s^2^(F)+0.0010F^2^]' was
changed to 'calc'. New tag '_refine_ls_weighting_details' was
created. The value of the new tag was set to
'w=1/[\s^2^(F)+0.0010F^2^]'.

Automatic conversion script
Id: cif_fix_values 3143 2015-03-26 13:38:13Z robertas 
;
_cod_original_sg_symbol_H-M 'P 21/c'
_cod_original_formula_sum 'Cu Cl S O4 N5 C15 H32 '
_cod_database_code 2007549

loop_
_symmetry_equiv_pos_as_xyz
x,y,z
-x,-y,-z
-x,1/2+y,1/2-z
x,1/2-y,1/2+z

loop_
_atom_site_aniso_label
_atom_site_aniso_U_11
_atom_site_aniso_U_22
_atom_site_aniso_U_33
_atom_site_aniso_U_12
_atom_site_aniso_U_13
_atom_site_aniso_U_23
_atom_site_aniso_type_symbol
Cu .0267(3) .0275(3) .0288(3) -.0006(3) .0051(2) -.0006(2) Cu
S .0385(7) .0525(8) .0487(8) -.0049(6) .0000(6) -.0008(6) S
N1 .037(2) .032(2) .037(2) -.0039(18) .0107(18) -.0016(17) N
N2 .041(2) .032(2) .033(2) -.0009(18) -.0015(18) .0019(15) N
N3 .047(3) .040(2) .034(2) -.0066(19) .0154(19) -.0077(18) N
N4 .038(2) .037(2) .035(2) .0068(19) .0005(17) -.0017(17) N
N5 .050(3) .036(2) .047(2) -.005(2) .001(2) -.0075(19) N
C1 .048(3) .040(3) .050(3) -.012(3) .016(3) -.001(2) C
C2 .063(4) .053(3) .042(3) .003(3) .024(3) -.012(3) C
C3 .025(2) .054(3) .060(3) .002(3) .005(2) -.002(3) C
C4 .034(3) .050(3) .058(3) .011(3) -.002(2) .004(3) C
C5 .061(4) .027(3) .054(3) -.004(3) .002(3) .005(2) C
C6 .058(4) .051(3) .036(3) -.010(3) -.013(3) .000(2) C
C7 .082(4) .054(4) .024(2) -.019(3) -.001(3) -.002(2) C
C8 .064(4) .054(3) .029(3) -.017(3) .013(3) -.012(2) C
C9 .058(4) .056(3) .054(3) -.015(3) .031(3) -.007(3) C
C10 .051(3) .044(3) .059(3) .010(3) .024(3) -.008(3) C
C11 .032(3) .047(3) .064(3) .014(3) .008(3) -.002(3) C
C12 .058(4) .059(4) .036(3) .010(3) -.010(3) -.003(2) C
C13 .060(4) .032(3) .047(3) .006(3) .006(3) .009(2) C
C14 .067(4) .033(3) .047(3) -.004(3) .015(3) .008(2) C
C15 .039(3) .034(3) .027(2) .001(2) -.002(2) -.004(2) C
Cl .0482(8) .0417(7) .0437(7) -.0007(6) .0086(6) .0024(5) Cl
O1 .115(5) .172(6) .047(3) -.006(4) .008(3) -.009(3) O
O2 .074(3) .100(4) .095(3) -.040(3) .023(3) -.025(3) O
O3 .096(4) .056(3) .175(5) .011(3) .038(4) .035(3) O
O4 .074(3) .084(3) .089(3) .028(3) .028(3) .007(3) O

loop_
_atom_site_label
_atom_site_fract_x
_atom_site_fract_y
_atom_site_fract_z
_atom_site_U_iso_or_equiv
_atom_site_thermal_displace_type
_atom_site_calc_flag
_atom_site_refinement_flags
_atom_site_type_symbol
Cu .67697(6) .54963(3) .22180(3) .0275(3) Uani ? . Cu
S .26761(15) .36256(9) .14239(8) .0469(7) Uani ? . S
N1 .8678(4) .5823(3) .1633(2) .0348(19) Uani ? . N
N2 .8218(4) .4680(2) .3015(2) .036(2) Uani ? . N
N3 .5426(5) .5823(3) .3224(2) .040(2) Uani ? . N
N4 .5434(4) .6422(3) .1477(2) .037(2) Uani ? . N
N5 .5523(5) .4403(3) .1657(3) .045(2) Uani ? . N
C1 .8912(6) .6808(3) .1537(3) .045(3) Uani ? . C
C2 .8659(7) .5378(4) .0785(3) .052(3) Uani ? . C
C3 .9983(5) .5469(4) .2191(3) .047(3) Uani ? . C
C4 .9577(6) .4583(4) .2556(3) .048(3) Uani ? . C
C5 .7660(7) .3755(3) .3140(3) .048(3) Uani ? . C
C6 .8678(7) .5109(4) .3863(3) .050(3) Uani ? . C
C7 .7394(7) .5328(4) .4383(3) .054(3) Uani ? . C
C8 .6364(7) .6071(4) .4026(3) .049(3) Uani ? . C
C9 .4311(7) .5125(4) .3401(3) .054(3) Uani ? . C
C10 .4565(6) .6638(4) .2898(3) .050(3) Uani ? . C
C11 .4095(6) .6522(3) .1956(3) .048(3) Uani ? . C
C12 .4878(7) .6125(4) .0589(3) .052(3) Uani ? . C
C13 .6181(6) .7314(3) .1428(3) .046(3) Uani ? . C
C14 .7636(7) .7288(3) .1019(3) .048(3) Uani ? . C
C15 .4348(6) .4073(3) .1559(3) .033(3) Uani ? . C
Cl .87114(15) .22945(8) .05115(8) .0443(6) Uani ? . Cl
O1 .9003(6) .2284(4) .1404(3) .111(4) Uani ? . O
O2 .7291(5) .1884(3) .0254(3) .089(3) Uani ? . O
O3 .8677(6) .3171(3) .0196(4) .107(4) Uani ? . O
O4 .9874(5) .1837(3) .0136(3) .081(3) Uani ? . O
H1a .905 .710 .217 .0554 Uiso ? . H
H1b .994 .691 .124 .0554 Uiso ? . H
H2a .770 .562 .037 .0613 Uiso ? . H
H2b .968 .553 .050 .0613 Uiso ? . H
H2c .856 .466 .086 .0613 Uiso ? . H
H3a 1.093 .540 .182 .0570 Uiso ? . H
H3b 1.027 .593 .271 .0570 Uiso ? . H
H4a 1.051 .434 .298 .0567 Uiso ? . H
H4b .934 .412 .203 .0567 Uiso ? . H
H5a .667 .379 .348 .0576 Uiso ? . H
H5b .737 .344 .253 .0576 Uiso ? . H
H5c .853 .338 .351 .0576 Uiso ? . H
H6a .944 .467 .423 .0587 Uiso ? . H
H6b .924 .573 .375 .0587 Uiso ? . H
H7a .785 .551 .503 .0632 Uiso ? . H
H7b .671 .474 .441 .0632 Uiso ? . H
H8a .706 .664 .390 .0588 Uiso ? . H
H8b .562 .626 .449 .0588 Uiso ? . H
H9a .493 .454 .364 .0658 Uiso ? . H
H9b .364 .537 .389 .0658 Uiso ? . H
H9c .359 .496 .283 .0658 Uiso ? . H
H10a .359 .673 .324 .0597 Uiso ? . H
H10b .529 .721 .298 .0597 Uiso ? . H
H11a .343 .709 .172 .0581 Uiso ? . H
H11b .342 .592 .187 .0581 Uiso ? . H
H12a .581 .605 .022 .0607 Uiso ? . H
H12b .432 .549 .064 .0607 Uiso ? . H
H12c .408 .660 .029 .0607 Uiso ? . H
H13a .542 .776 .106 .0557 Uiso ? . H
H13b .643 .756 .207 .0557 Uiso ? . H
H14a .798 .797 .092 .0580 Uiso ? . H
H14b .743 .696 .041 .0580 Uiso ? . H

loop_
_atom_type_symbol
_atom_type_scat_dispersion_real
_atom_type_scat_dispersion_imag
_atom_type_scat_source
Cu 0.263 1.266 'International Tables Vol. IV Table 2.2B'
Cl 0.132 0.159 'International Tables Vol. IV Table 2.2B'
S 0.110 0.124 'International Tables Vol. IV Table 2.2B'
O 0.008 0.006 'International Tables Vol. IV Table 2.2B'
N 0.004 0.003 'International Tables Vol. IV Table 2.2B'
C 0.002 0.002 'International Tables Vol. IV Table 2.2B'
H 0.000 0.000 'International Tables Vol. IV Table 2.2B'

loop_
_geom_angle_atom_site_label_1
_geom_angle_atom_site_label_2
_geom_angle_atom_site_label_3
_geom_angle
_geom_angle_publ_flag
N1 Cu N2 85.45(15) y
N1 Cu N3 145.46(15) y
N1 Cu N4 92.40(15) y
N1 Cu N5 114.57(16) y
N2 Cu N3 92.80(16) y
N2 Cu N4 174.37(15) y
N2 Cu N5 93.53(15) y
N3 Cu N4 86.02(15) y
N3 Cu N5 99.98(16) y
N4 Cu N5 92.09(16) y
Cu N1 C1 114.0(3) y
Cu N1 C2 111.2(3) y
Cu N1 C3 106.4(3) y
C1 N1 C2 109.8(4) ?
C1 N1 C3 107.6(4) ?
C2 N1 C3 107.7(4) ?
Cu N2 C4 104.4(3) y
Cu N2 C5 115.3(3) y
Cu N2 C6 112.1(3) y
C4 N2 C5 106.0(4) ?
C4 N2 C6 108.4(4) ?
C5 N2 C6 110.1(4) ?
Cu N3 C8 112.1(3) y
Cu N3 C9 114.7(3) y
Cu N3 C10 103.8(3) y
C8 N3 C9 110.1(4) ?
C8 N3 C10 108.0(4) ?
C9 N3 C10 107.8(4) ?
Cu N4 C11 103.0(3) y
Cu N4 C12 115.7(3) y
Cu N4 C13 112.8(3) y
C11 N4 C12 107.4(4) ?
C11 N4 C13 108.8(4) ?
C12 N4 C13 108.7(4) ?
Cu N5 C15 144.6(4) y
N1 C1 C14 114.7(4) ?
N1 C1 H1a 107.5(4) ?
N1 C1 H1b 108.3(4) ?
C14 C1 H1a 108.3(4) ?
C14 C1 H1b 108.8(4) ?
H1a C1 H1b 109.1(4) ?
N1 C2 H2a 108.3(4) ?
N1 C2 H2b 110.4(5) ?
N1 C2 H2c 109.6(4) ?
H2a C2 H2b 109.4(5) ?
H2a C2 H2c 109.6(5) ?
H2b C2 H2c 109.5(4) ?
N1 C3 C4 109.6(4) ?
N1 C3 H3a 109.2(4) ?
N1 C3 H3b 109.2(4) ?
C4 C3 H3a 110.8(4) ?
C4 C3 H3b 108.8(4) ?
H3a C3 H3b 109.2(4) ?
N2 C4 C3 110.1(4) ?
N2 C4 H4a 110.5(4) ?
N2 C4 H4b 109.4(4) ?
C3 C4 H4a 109.5(4) ?
C3 C4 H4b 107.8(5) ?
H4a C4 H4b 109.5(4) ?
N2 C5 H5a 108.5(4) ?
N2 C5 H5b 110.3(4) ?
N2 C5 H5c 109.2(4) ?
H5a C5 H5b 109.4(5) ?
H5a C5 H5c 109.4(4) ?
H5b C5 H5c 110.0(4) ?
N2 C6 C7 115.0(4) ?
N2 C6 H6a 108.4(4) ?
N2 C6 H6b 108.2(4) ?
C7 C6 H6a 108.3(4) ?
C7 C6 H6b 107.2(5) ?
H6a C6 H6b 109.7(5) ?
C6 C7 C8 115.1(4) ?
C6 C7 H7a 109.1(5) ?
C6 C7 H7b 107.7(5) ?
C8 C7 H7a 108.4(5) ?
C8 C7 H7b 107.2(5) ?
H7a C7 H7b 109.2(4) ?
N3 C8 C7 113.4(4) ?
N3 C8 H8a 108.8(4) ?
N3 C8 H8b 108.1(5) ?
C7 C8 H8a 107.7(5) ?
C7 C8 H8b 109.5(4) ?
H8a C8 H8b 109.2(4) ?
N3 C9 H9a 107.7(5) ?
N3 C9 H9b 109.2(4) ?
N3 C9 H9c 110.8(4) ?
H9a C9 H9b 109.4(5) ?
H9a C9 H9c 110.1(5) ?
H9b C9 H9c 109.5(5) ?
N3 C10 C11 108.8(4) ?
N3 C10 H10a 110.1(4) ?
N3 C10 H10b 109.2(5) ?
C11 C10 H10a 110.4(5) ?
C11 C10 H10b 108.4(4) ?
H10a C10 H10b 110.0(4) ?
N4 C11 C10 110.9(4) ?
N4 C11 H11a 110.1(4) ?
N4 C11 H11b 108.6(4) ?
C10 C11 H11a 109.6(4) ?
C10 C11 H11b 108.0(5) ?
H11a C11 H11b 109.7(4) ?
N4 C12 H12a 109.3(5) ?
N4 C12 H12b 107.6(4) ?
N4 C12 H12c 110.4(4) ?
H12a C12 H12b 110.1(5) ?
H12a C12 H12c 110.2(5) ?
H12b C12 H12c 109.2(5) ?
N4 C13 C14 114.0(4) ?
N4 C13 H13a 108.6(4) ?
N4 C13 H13b 107.8(4) ?
C14 C13 H13a 108.1(4) ?
C14 C13 H13b 108.2(5) ?
H13a C13 H13b 109.9(4) ?
C1 C14 C13 114.5(4) ?
C1 C14 H14a 108.4(5) ?
C1 C14 H14b 108.0(4) ?
C13 C14 H14a 107.7(4) ?
C13 C14 H14b 108.5(5) ?
H14a C14 H14b 109.7(4) ?
S C15 N5 178.9(4) y
O1 Cl O2 110.1(3) ?
O1 Cl O3 111.1(4) ?
O1 Cl O4 110.2(3) ?
O2 Cl O3 108.5(3) ?
O2 Cl O4 109.9(3) ?

loop_
_geom_bond_atom_site_label_1
_geom_bond_atom_site_label_2
_geom_bond_site_symmetry_1
_geom_bond_site_symmetry_2
_geom_bond_distance
_geom_bond_publ_flag
Cu N1 ? ? 2.080(4) y
Cu N2 ? ? 2.094(4) y
Cu N3 ? ? 2.143(4) y
Cu N4 ? ? 2.097(4) y
Cu N5 ? ? 2.116(4) y
S C15 ? ? 1.628(5) y
N1 C1 ? ? 1.497(6) ?
N1 C2 ? ? 1.489(6) ?
N1 C3 ? ? 1.480(6) ?
N2 C4 ? ? 1.484(7) ?
N2 C5 ? ? 1.490(6) ?
N2 C6 ? ? 1.497(6) ?
N3 C8 ? ? 1.483(6) ?
N3 C9 ? ? 1.489(7) ?
N3 C10 ? ? 1.502(7) ?
N4 C11 ? ? 1.488(6) ?
N4 C12 ? ? 1.499(6) ?
N4 C13 ? ? 1.497(6) ?
N5 C15 ? ? 1.155(7) ?
C1 C14 ? ? 1.509(8) ?
C1 H1a ? ? 1.083(5) ?
C1 H1b ? ? 1.082(5) ?
C2 H2a ? ? 1.080(6) ?
C2 H2b ? ? 1.081(5) ?
C2 H2c ? ? 1.079(6) ?
C3 C4 ? ? 1.503(8) ?
C3 H3a ? ? 1.082(5) ?
C3 H3b ? ? 1.082(5) ?
C4 H4a ? ? 1.076(5) ?
C4 H4b ? ? 1.083(5) ?
C5 H5a ? ? 1.084(6) ?
C5 H5b ? ? 1.077(5) ?
C5 H5c ? ? 1.077(5) ?
C6 C7 ? ? 1.515(9) ?
C6 H6a ? ? 1.077(5) ?
C6 H6b ? ? 1.080(5) ?
C7 C8 ? ? 1.512(9) ?
C7 H7a ? ? 1.086(5) ?
C7 H7b ? ? 1.077(5) ?
C8 H8a ? ? 1.080(5) ?
C8 H8b ? ? 1.083(5) ?
C9 H9a ? ? 1.077(6) ?
C9 H9b ? ? 1.084(5) ?
C9 H9c ? ? 1.076(6) ?
C10 C11 ? ? 1.506(8) ?
C10 H10a ? ? 1.079(5) ?
C10 H10b ? ? 1.074(6) ?
C11 H11a ? ? 1.079(5) ?
C11 H11b ? ? 1.078(5) ?
C12 H12a ? ? 1.069(6) ?
C12 H12b ? ? 1.083(6) ?
C12 H12c ? ? 1.081(5) ?
C13 C14 ? ? 1.511(8) ?
C13 H13a ? ? 1.073(5) ?
C13 H13b ? ? 1.081(5) ?
C14 H14a ? ? 1.086(5) ?
C14 H14b ? ? 1.071(5) ?
Cl O1 ? ? 1.400(5) ?
Cl O2 ? ? 1.427(5) ?
Cl O3 ? ? 1.402(5) ?
